data_2240204
loop_
_publ_author_name
'Hennings, Erik'
'Schmidt, Horst'
'Voigt, Wolfgang'

_publ_section_title
;
 Crystal structures of Sr(ClO~4~)~2~&#x00B7;3H~2~O,
 Sr(ClO~4~)~2~&#x00B7;4H~2~O and Sr(ClO~4~)~2~&#x00B7;9H~2~O
;
_journal_coeditor_code WM5080
_journal_issue 12
_journal_name_full 'Acta Crystallographica Section E'
_journal_page_first 510
_journal_page_last 514
_journal_paper_doi 10.1107/S1600536814024726
_journal_volume 70
_journal_year 2014
_chemical_formula_iupac '[Sr (Cl O4)2 (H2 O)3]'
_chemical_formula_moiety '2(Cl O4), 3(H2 O), Sr'
_chemical_formula_sum 'Cl2 H6 O11 Sr'
_chemical_formula_weight 340.57
_chemical_name_common 'strontium perchlorate trihydrate'
_chemical_name_systematic
;
Di-\m-aqua-aquadi-\m-perchlorato-strontium
;
_space_group_crystal_system monoclinic
_space_group_IT_number 14
_space_group_name_Hall '-P 2yn'
_space_group_name_H-M_alt 'P 1 21/n 1'
_symmetry_space_group_name_Hall '-P 2yn'
_symmetry_space_group_name_H-M 'P 1 21/n 1'
_atom_sites_solution_hydrogens difmap
_audit_creation_method SHELXL-2012
_cell_angle_alpha 90
_cell_angle_beta 95.448(5)
_cell_angle_gamma 90
_cell_formula_units_Z 8
_cell_length_a 8.9787(6)
_cell_length_b 13.4870(12)
_cell_length_c 14.7875(10)
_cell_measurement_reflns_used 32895
_cell_measurement_temperature 100
_cell_measurement_theta_max 29.65
_cell_measurement_theta_min 2.33
_cell_volume 1782.6(2)
_computing_cell_refinement
;
X-AREA (Stoe & Cie, 2009)
;
_computing_data_collection
;
X-AREA (Stoe & Cie, 2009)
;
_computing_data_reduction
;
X-RED (Stoe & Cie, 2009)
;
_computing_molecular_graphics
;
DIAMOND (Brandenburg, 2006)
;
_computing_publication_material
;
publCIF (Westrip, 2010)
;
_computing_structure_refinement
;
SHELXL2012 (Sheldrick, 2008)
;
_computing_structure_solution
;
SHELXS97 (Sheldrick, 2008)
;
_diffrn_ambient_temperature 100
_diffrn_detector_area_resol_mean 6.67
_diffrn_measured_fraction_theta_full 0.999
_diffrn_measured_fraction_theta_max 0.997
_diffrn_measurement_device_type 'Stoe IPDS 2T'
_diffrn_measurement_method 'rotation method'
_diffrn_radiation_type MoK\a
_diffrn_radiation_wavelength 0.71073
_diffrn_reflns_av_R_equivalents 0.1245
_diffrn_reflns_limit_h_max 12
_diffrn_reflns_limit_h_min -12
_diffrn_reflns_limit_k_max 18
_diffrn_reflns_limit_k_min -18
_diffrn_reflns_limit_l_max 20
_diffrn_reflns_limit_l_min -20
_diffrn_reflns_number 50555
_diffrn_reflns_theta_full 25.242
_diffrn_reflns_theta_max 27.497
_diffrn_reflns_theta_min 2.734
_exptl_absorpt_coefficient_mu 6.695
_exptl_absorpt_correction_T_max 0.2117
_exptl_absorpt_correction_T_min 0.0807
_exptl_absorpt_correction_type integration
_exptl_absorpt_process_details
;
(Coppens, 1970)
;
_exptl_crystal_colour colourless
_exptl_crystal_density_diffrn 2.538
_exptl_crystal_description plate
_exptl_crystal_F_000 1328
_exptl_crystal_size_max 0.448
_exptl_crystal_size_mid 0.340
_exptl_crystal_size_min 0.232
_refine_diff_density_max 0.557
_refine_diff_density_min -0.629
_refine_ls_extinction_method none
_refine_ls_goodness_of_fit_ref 1.091
_refine_ls_hydrogen_treatment mixed
_refine_ls_matrix_type full
_refine_ls_number_parameters 297
_refine_ls_number_reflns 4087
_refine_ls_number_restraints 15
_refine_ls_restrained_S_all 1.089
_refine_ls_R_factor_all 0.0430
_refine_ls_R_factor_gt 0.0243
_refine_ls_shift/su_max 0.001
_refine_ls_shift/su_mean 0.000
_refine_ls_structure_factor_coef Fsqd
_refine_ls_weighting_details
;
 w=1/[\s^2^(Fo^2^)+(0.0150P)^2^]
 where P=(Fo^2^+2Fc^2^)/3
;
_refine_ls_weighting_scheme calc
_refine_ls_wR_factor_gt 0.0448
_refine_ls_wR_factor_ref 0.0459
_reflns_number_gt 3337
_reflns_number_total 4941
_reflns_threshold_expression I>2\s(I)
_cod_data_source_file wm5080sup1.cif
_cod_data_source_block SrClO4_3H2O_100K
_cod_database_code 2240204
_cod_database_fobs_code 2240204
_shelx_space_group_comment
;
The symmetry employed for this shelxl refinement is uniquely defined
by the following loop, which should always be used as a source of
symmetry information in preference to the above space-group names.
They are only intended as comments.
;
_shelxl_version_number .000002012

loop_
_space_group_symop_operation_xyz
'x, y, z'
'-x+1/2, y+1/2, -z+1/2'
'-x, -y, -z'
'x-1/2, -y-1/2, z-1/2'

loop_
_atom_site_type_symbol
_atom_site_label
_atom_site_fract_x
_atom_site_fract_y
_atom_site_fract_z
_atom_site_U_iso_or_equiv
_atom_site_adp_type
_atom_site_calc_flag
_atom_site_occupancy
Sr Sr1 0.17700(4) 0.73963(3) 0.16063(2) 0.00938(8) Uani d 1
Sr Sr2 0.67377(4) 0.76115(3) 0.16252(2) 0.00958(8) Uani d 1
Cl Cl3 0.76166(10) 0.55363(6) 0.34594(6) 0.01186(17) Uani d 1
Cl Cl4 0.20327(9) 0.63169(6) -0.08358(6) 0.01123(17) Uani d 1
O O2 0.5554(3) 0.6148(2) 0.07663(19) 0.0157(6) Uani d 1
H H2B 0.584(5) 0.5569(14) 0.089(3) 0.022(12) Uiso d 1
H H2A 0.503(7) 0.618(5) 0.027(3) 0.09(3) Uiso d 1
O O5 0.1514(3) 0.6834(2) 0.33230(18) 0.0173(6) Uani d 1
O O7 0.0494(3) 0.8819(2) 0.07657(19) 0.0169(6) Uani d 1
H H7A 0.040(8) 0.939(2) 0.098(4) 0.09(3) Uiso d 1
H H7B 0.054(6) 0.891(4) 0.0208(11) 0.049(17) Uiso d 1
O O11 0.1497(3) 0.6863(2) -0.16432(18) 0.0159(6) Uani d 1
O O8 0.2947(3) 0.8877(2) 0.26593(18) 0.0142(6) Uani d 1
O O3 0.4421(3) 0.6926(2) 0.23812(18) 0.0122(5) Uani d 1
H H3A 0.427(5) 0.6316(10) 0.232(3) 0.015 Uiso d 1
H H3B 0.446(5) 0.704(3) 0.2940(9) 0.015 Uiso d 1
O O6 -0.0905(3) 0.6659(2) 0.0871(2) 0.0126(5) Uani d 1
H H6A -0.074(8) 0.606(5) 0.096(4) 0.07(2) Uiso d 1
H H6B -0.102(7) 0.682(4) 0.026(4) 0.057(18) Uiso d 1
O O1 0.9396(3) 0.7980(2) 0.24536(19) 0.0155(6) Uani d 1
H H1A 0.954(5) 0.767(3) 0.2947(15) 0.019 Uiso d 1
H H1B 0.958(5) 0.8588(10) 0.248(3) 0.019 Uiso d 1
O O4 0.4076(3) 0.8486(2) 0.09960(19) 0.0142(6) Uani d 1
H H4B 0.401(7) 0.852(4) 0.0427(8) 0.055(19) Uiso d 1
H H4A 0.385(5) 0.9070(13) 0.112(3) 0.017(11) Uiso d 1
O O9 0.2141(3) 0.7003(2) -0.00724(17) 0.0166(6) Uani d 1
O O12 0.7632(4) 0.6041(2) 0.25968(19) 0.0223(7) Uani d 1
O O10 0.6522(3) 0.8049(2) -0.00904(17) 0.0165(5) Uani d 1
O O13 0.7794(4) 0.4491(2) 0.3295(2) 0.0282(7) Uani d 1
Cl Cl1 0.22615(10) 0.95938(6) 0.32252(5) 0.01093(16) Uani d 1
Cl Cl2 0.73566(10) 0.83941(6) -0.08210(6) 0.01110(17) Uani d 1
O O17 0.8781(3) 0.78723(18) -0.07714(16) 0.0148(5) Uani d 1
O O15 0.2081(3) 0.91715(19) 0.40937(17) 0.0193(6) Uani d 1
O O16 0.3517(3) 0.59257(18) -0.09445(17) 0.0163(5) Uani d 1
O O14 0.3185(3) 1.0469(2) 0.33193(18) 0.0164(6) Uani d 1
O O18 0.0800(3) 0.98662(17) 0.27720(17) 0.0160(5) Uani d 1
O O20 0.6198(3) 0.56974(19) 0.38222(17) 0.0171(5) Uani d 1
O O19 0.1020(3) 0.55287(19) -0.06828(18) 0.0209(6) Uani d 1
O O22 0.7597(3) 0.94455(18) -0.07510(19) 0.0230(6) Uani d 1
O O21 0.8810(3) 0.5889(3) 0.4073(2) 0.0371(9) Uani d 1

loop_
_atom_site_aniso_label
_atom_site_aniso_U_11
_atom_site_aniso_U_22
_atom_site_aniso_U_33
_atom_site_aniso_U_12
_atom_site_aniso_U_13
_atom_site_aniso_U_23
Sr1 0.00941(16) 0.01189(17) 0.00731(16) 0.00047(14) 0.00327(12) 0.00006(14)
Sr2 0.00977(16) 0.01221(17) 0.00729(16) -0.00071(14) 0.00355(12) 0.00017(14)
Cl3 0.0138(4) 0.0126(4) 0.0097(4) -0.0003(3) 0.0036(3) 0.0002(3)
Cl4 0.0124(4) 0.0140(4) 0.0079(3) 0.0004(3) 0.0043(3) -0.0001(3)
O2 0.0220(15) 0.0140(14) 0.0112(15) -0.0028(12) 0.0031(12) -0.0009(12)
O5 0.0159(14) 0.0286(17) 0.0078(14) -0.0028(12) 0.0024(11) 0.0044(12)
O7 0.0231(15) 0.0150(14) 0.0125(15) 0.0029(12) 0.0016(12) -0.0007(12)
O11 0.0184(15) 0.0220(16) 0.0077(13) 0.0056(12) 0.0040(11) 0.0054(11)
O8 0.0170(13) 0.0140(13) 0.0125(13) 0.0020(10) 0.0056(10) -0.0052(10)
O3 0.0140(13) 0.0154(13) 0.0077(13) 0.0002(11) 0.0032(10) -0.0005(11)
O6 0.0143(13) 0.0126(12) 0.0112(14) -0.0004(10) 0.0030(10) 0.0003(11)
O1 0.0141(14) 0.0190(13) 0.0135(14) 0.0015(11) 0.0012(11) -0.0027(11)
O4 0.0180(14) 0.0163(14) 0.0094(13) 0.0024(11) 0.0069(10) 0.0014(10)
O9 0.0213(14) 0.0182(12) 0.0110(12) -0.0017(11) 0.0057(11) -0.0055(10)
O12 0.0307(16) 0.0240(16) 0.0140(14) 0.0088(13) 0.0119(12) 0.0093(12)
O10 0.0161(13) 0.0255(13) 0.0094(12) 0.0004(11) 0.0094(10) 0.0040(10)
O13 0.0450(19) 0.0104(14) 0.0319(17) 0.0083(12) 0.0183(14) 0.0030(12)
Cl1 0.0134(4) 0.0117(4) 0.0082(3) -0.0002(3) 0.0036(3) -0.0006(3)
Cl2 0.0129(4) 0.0142(4) 0.0068(4) -0.0004(3) 0.0042(3) 0.0000(3)
O17 0.0122(11) 0.0201(13) 0.0128(12) 0.0017(9) 0.0045(9) 0.0016(9)
O15 0.0282(16) 0.0224(13) 0.0090(12) 0.0012(11) 0.0101(11) 0.0059(10)
O16 0.0133(13) 0.0214(13) 0.0150(13) 0.0061(10) 0.0055(10) 0.0007(10)
O14 0.0192(13) 0.0108(12) 0.0195(13) -0.0051(11) 0.0021(10) -0.0023(11)
O18 0.0139(12) 0.0146(12) 0.0191(13) 0.0032(9) 0.0003(10) -0.0003(10)
O20 0.0124(12) 0.0249(13) 0.0156(13) 0.0010(11) 0.0085(10) 0.0009(10)
O19 0.0212(14) 0.0172(13) 0.0255(14) -0.0074(11) 0.0089(11) 0.0013(11)
O22 0.0280(15) 0.0118(12) 0.0294(15) -0.0044(11) 0.0041(12) 0.0002(11)
O21 0.0178(15) 0.077(2) 0.0173(15) -0.0198(15) 0.0059(12) -0.0202(15)

loop_
_atom_type_symbol
_atom_type_description
_atom_type_scat_dispersion_real
_atom_type_scat_dispersion_imag
_atom_type_scat_source
Sr Sr -1.5307 3.2498 'International Tables Vol C Tables 4.2.6.8 and 6.1.1.4'
Cl Cl 0.1484 0.1585 'International Tables Vol C Tables 4.2.6.8 and 6.1.1.4'
O O 0.0106 0.0060 'International Tables Vol C Tables 4.2.6.8 and 6.1.1.4'
H H 0.0000 0.0000 'International Tables Vol C Tables 4.2.6.8 and 6.1.1.4'

loop_
_geom_angle_atom_site_label_1
_geom_angle_atom_site_label_2
_geom_angle_atom_site_label_3
_geom_angle_site_symmetry_1
_geom_angle_site_symmetry_3
_geom_angle
O7 Sr1 O9 . . 77.04(9)
O7 Sr1 O14 . 2_545 142.31(9)
O9 Sr1 O14 . 2_545 80.39(9)
O7 Sr1 O3 . . 139.15(9)
O9 Sr1 O3 . . 100.11(9)
O14 Sr1 O3 2_545 . 74.33(9)
O7 Sr1 O5 . . 127.65(10)
O9 Sr1 O5 . . 151.64(9)
O14 Sr1 O5 2_545 . 71.31(9)
O3 Sr1 O5 . . 70.93(8)
O7 Sr1 O8 . . 81.62(9)
O9 Sr1 O8 . . 128.93(8)
O14 Sr1 O8 2_545 . 135.59(9)
O3 Sr1 O8 . . 68.60(8)
O5 Sr1 O8 . . 74.09(9)
O7 Sr1 O1 . 1_455 70.21(9)
O9 Sr1 O1 . 1_455 133.29(9)
O14 Sr1 O1 2_545 1_455 106.42(9)
O3 Sr1 O1 . 1_455 126.45(8)
O5 Sr1 O1 . 1_455 59.93(9)
O8 Sr1 O1 . 1_455 78.34(8)
O7 Sr1 O6 . . 74.80(10)
O9 Sr1 O6 . . 74.45(8)
O14 Sr1 O6 2_545 . 70.26(9)
O3 Sr1 O6 . . 144.59(9)
O5 Sr1 O6 . . 97.05(9)
O8 Sr1 O6 . . 141.72(8)
O1 Sr1 O6 1_455 . 65.54(9)
O7 Sr1 O4 . . 75.61(9)
O9 Sr1 O4 . . 68.10(8)
O14 Sr1 O4 2_545 . 122.46(9)
O3 Sr1 O4 . . 66.00(8)
O5 Sr1 O4 . . 126.51(9)
O8 Sr1 O4 . . 61.80(8)
O1 Sr1 O4 1_455 . 130.41(9)
O6 Sr1 O4 . . 136.33(8)
O2 Sr2 O13 . 2_655 148.51(10)
O2 Sr2 O10 . . 72.37(9)
O13 Sr2 O10 2_655 . 79.47(9)
O2 Sr2 O3 . . 68.04(9)
O13 Sr2 O3 2_655 . 117.46(9)
O10 Sr2 O3 . . 120.57(8)
O2 Sr2 O1 . . 134.68(9)
O13 Sr2 O1 2_655 . 69.76(10)
O10 Sr2 O1 . . 113.18(9)
O3 Sr2 O1 . . 126.23(8)
O2 Sr2 O12 . . 74.83(10)
O13 Sr2 O12 2_655 . 136.56(10)
O10 Sr2 O12 . . 134.83(9)
O3 Sr2 O12 . . 72.42(9)
O1 Sr2 O12 . . 71.48(10)
O2 Sr2 O11 . 4_676 128.12(9)
O13 Sr2 O11 2_655 4_676 73.98(9)
O10 Sr2 O11 . 4_676 150.15(9)
O3 Sr2 O11 . 4_676 63.08(8)
O1 Sr2 O11 . 4_676 69.95(9)
O12 Sr2 O11 . 4_676 74.97(9)
O2 Sr2 O4 . . 81.63(9)
O13 Sr2 O4 2_655 . 74.05(9)
O10 Sr2 O4 . . 65.74(8)
O3 Sr2 O4 . . 66.16(8)
O1 Sr2 O4 . . 143.12(9)
O12 Sr2 O4 . . 137.59(9)
O11 Sr2 O4 4_676 . 93.63(9)
O2 Sr2 O6 . 1_655 74.85(9)
O13 Sr2 O6 2_655 1_655 110.16(10)
O10 Sr2 O6 . 1_655 72.76(9)
O3 Sr2 O6 . 1_655 132.01(9)
O1 Sr2 O6 . 1_655 65.43(8)
O12 Sr2 O6 . 1_655 69.26(9)
O11 Sr2 O6 4_676 1_655 129.34(9)
O4 Sr2 O6 . 1_655 136.82(8)
O21 Cl3 O13 . . 110.3(2)
O21 Cl3 O20 . . 110.54(17)
O13 Cl3 O20 . . 108.95(17)
O21 Cl3 O12 . . 109.65(19)
O13 Cl3 O12 . . 107.51(18)
O20 Cl3 O12 . . 109.82(17)
O19 Cl4 O11 . . 110.03(17)
O19 Cl4 O9 . . 110.27(16)
O11 Cl4 O9 . . 107.98(16)
O19 Cl4 O16 . . 110.49(16)
O11 Cl4 O16 . . 109.26(16)
O9 Cl4 O16 . . 108.76(16)
Cl2 O5 Sr1 4_576 . 143.63(17)
Cl4 O11 Sr2 . 4_575 150.58(17)
Cl1 O8 Sr1 . . 131.56(15)
Sr1 O3 Sr2 . . 116.94(10)
Sr1 O6 Sr2 . 1_455 110.15(10)
Sr2 O1 Sr1 . 1_655 116.91(10)
Sr2 O4 Sr1 . . 108.42(9)
Cl4 O9 Sr1 . . 150.23(16)
Cl3 O12 Sr2 . . 145.98(17)
Cl2 O10 Sr2 . . 143.74(16)
Cl3 O13 Sr2 . 2_645 167.61(19)
O15 Cl1 O14 . . 110.68(16)
O15 Cl1 O8 . . 110.06(16)
O14 Cl1 O8 . . 109.22(16)
O15 Cl1 O18 . . 109.78(16)
O14 Cl1 O18 . . 108.74(16)
O8 Cl1 O18 . . 108.31(15)
O22 Cl2 O5 . 4_675 109.62(18)
O22 Cl2 O10 . . 110.39(17)
O5 Cl2 O10 4_675 . 108.66(16)
O22 Cl2 O17 . . 110.36(16)
O5 Cl2 O17 4_675 . 109.02(16)
O10 Cl2 O17 . . 108.75(15)
Cl1 O14 Sr1 . 2 145.97(17)

loop_
_geom_bond_atom_site_label_1
_geom_bond_atom_site_label_2
_geom_bond_site_symmetry_2
_geom_bond_distance
Sr1 O7 . 2.504(3)
Sr1 O9 . 2.591(3)
Sr1 O14 2_545 2.602(3)
Sr1 O3 . 2.619(3)
Sr1 O5 . 2.680(3)
Sr1 O8 . 2.686(3)
Sr1 O1 1_455 2.691(3)
Sr1 O6 . 2.729(3)
Sr1 O4 . 2.760(3)
Sr2 O2 . 2.527(3)
Sr2 O13 2_655 2.571(3)
Sr2 O10 . 2.594(2)
Sr2 O3 . 2.622(3)
Sr2 O1 . 2.625(3)
Sr2 O12 . 2.641(3)
Sr2 O11 4_676 2.685(3)
Sr2 O4 . 2.747(3)
Sr2 O6 1_655 2.797(3)
Cl3 O21 . 1.419(3)
Cl3 O13 . 1.442(3)
Cl3 O20 . 1.445(2)
Cl3 O12 . 1.447(3)
Cl4 O19 . 1.430(3)
Cl4 O11 . 1.446(3)
Cl4 O9 . 1.456(3)
Cl4 O16 . 1.456(3)
Cl1 O15 . 1.428(2)
Cl1 O14 . 1.441(3)
Cl1 O18 . 1.463(3)
O8 Cl1 . 1.453(3)
Cl2 O22 . 1.437(3)
Cl2 O5 4_675 1.445(3)
Cl2 O17 . 1.456(3)
O10 Cl2 . 1.449(2)

loop_
_geom_hbond_atom_site_label_D
_geom_hbond_atom_site_label_H
_geom_hbond_atom_site_label_A
_geom_hbond_site_symmetry_A
_geom_hbond_distance_DH
_geom_hbond_distance_HA
_geom_hbond_distance_DA
_geom_hbond_angle_DHA
O1 H1A O5 1_655 0.837(10) 2.13(4) 2.683(4) 123(4)
O1 H1B O18 1_655 0.835(10) 2.07(2) 2.858(4) 158(4)
O2 H2B O16 3_665 0.837(10) 2.096(14) 2.923(4) 169(4)
O2 H2A O16 . 0.839(10) 2.17(2) 2.992(4) 167(7)
O3 H3A O18 2_545 0.838(10) 1.961(12) 2.793(4) 172(4)
O3 H3B O17 4_576 0.838(10) 2.058(18) 2.857(4) 159(4)
O4 H4B O21 4_575 0.839(10) 2.15(2) 2.953(4) 161(5)
O4 H4A O22 3_675 0.838(10) 2.42(2) 3.173(4) 150(4)
O6 H6A O14 2_545 0.84(7) 2.56(7) 3.069(4) 121(5)
O6 H6A O19 3_565 0.84(7) 2.19(7) 2.964(4) 155(6)
O6 H6B O17 1_455 0.92(6) 2.09(6) 2.920(4) 150(5)
O7 H7A O20 2 0.839(10) 2.31(4) 3.044(4) 146(7)
O7 H7A O22 3_675 0.839(10) 2.44(7) 2.902(4) 116(6)
O7 H7B O17 1_455 0.840(10) 2.48(5) 2.916(4) 114(4)
O7 H7B O20 4_575 0.840(10) 2.247(17) 3.071(4) 167(5)
